data_1506431
loop_
_publ_author_name
'Mariott, Wesley R.'
'Chen, Eugene Y.-X.'

_publ_section_title
;
 Mechanism and Scope of Stereospecific, Coordinative-Anionic
 Polymerization of Acrylamides by Chiral Zirconocenium Ester and Amide
 Enolates
;
_journal_issue 16
_journal_name_full Macromolecules
_journal_page_first 6822
_journal_paper_doi 10.1021/ma051061q
_journal_volume 38
_journal_year 2005
_chemical_formula_moiety 'C27 H31 N O Zr'
_chemical_formula_sum 'C27 H31 N O Zr'
_chemical_formula_weight 476.75
_chemical_name_systematic
; 

 ? 

;
_space_group_IT_number 14
_symmetry_cell_setting monoclinic
_symmetry_space_group_name_Hall '-P 2ybc'
_symmetry_space_group_name_H-M 'P 1 21/c 1'
_atom_sites_solution_hydrogens geom
_atom_sites_solution_primary direct
_atom_sites_solution_secondary difmap
_audit_creation_method SHELXL-97
_cell_angle_alpha 90.00
_cell_angle_beta 94.2420(10)
_cell_angle_gamma 90.00
_cell_formula_units_Z 8
_cell_length_a 16.3387(9)
_cell_length_b 7.5650(4)
_cell_length_c 36.764(2)
_cell_measurement_reflns_used 3426
_cell_measurement_temperature 100(2)
_cell_measurement_theta_max 23.29
_cell_measurement_theta_min 2.47
_cell_volume 4531.7(4)
_computing_cell_refinement 'Bruker SMART'
_computing_data_collection 'Bruker SMART'
_computing_data_reduction 'Bruker SAINT'
_computing_molecular_graphics 'Bruker SHELXTL'
_computing_publication_material 'Bruker SHELXTL'
_computing_structure_refinement 'Bruker SHELXTL'
_computing_structure_solution 'Bruker SHELXTL'
_diffrn_ambient_temperature 100(2)
_diffrn_measured_fraction_theta_full 0.435
_diffrn_measured_fraction_theta_max 0.435
_diffrn_radiation_monochromator graphite
_diffrn_radiation_source 'fine-focus sealed tube'
_diffrn_radiation_type MoK\a
_diffrn_radiation_wavelength 0.71073
_diffrn_reflns_av_R_equivalents 0.0000
_diffrn_reflns_av_sigmaI/netI 0.1414
_diffrn_reflns_limit_h_max 15
_diffrn_reflns_limit_h_min -21
_diffrn_reflns_limit_k_max 9
_diffrn_reflns_limit_k_min -9
_diffrn_reflns_limit_l_max 47
_diffrn_reflns_limit_l_min -47
_diffrn_reflns_number 8084
_diffrn_reflns_theta_full 27.35
_diffrn_reflns_theta_max 27.35
_diffrn_reflns_theta_min 1.11
_exptl_absorpt_coefficient_mu 0.503
_exptl_absorpt_correction_T_max 0.9855
_exptl_absorpt_correction_T_min 0.8559
_exptl_absorpt_correction_type multi-scan
_exptl_absorpt_process_details 'SADABS Sheldrick 1997'
_exptl_crystal_colour yellow
_exptl_crystal_density_diffrn 1.398
_exptl_crystal_density_method 'not measured'
_exptl_crystal_description plates
_exptl_crystal_F_000 1984
_exptl_crystal_size_max 0.32
_exptl_crystal_size_mid 0.24
_exptl_crystal_size_min 0.03
_refine_diff_density_max 0.825
_refine_diff_density_min -0.584
_refine_diff_density_rms 0.102
_refine_ls_extinction_method none
_refine_ls_goodness_of_fit_ref 1.104
_refine_ls_hydrogen_treatment constr
_refine_ls_matrix_type full
_refine_ls_number_parameters 528
_refine_ls_number_reflns 8266
_refine_ls_number_restraints 1208
_refine_ls_restrained_S_all 1.036
_refine_ls_R_factor_all 0.1025
_refine_ls_R_factor_gt 0.0523
_refine_ls_shift/su_max 0.065
_refine_ls_shift/su_mean 0.007
_refine_ls_structure_factor_coef Fsqd
_refine_ls_weighting_details 'calc w=1/[\s^2^(Fo^2^)+(0.0100P)^2^+0.0000P] where P=(Fo^2^+2Fc^2^)/3'
_refine_ls_weighting_scheme calc
_refine_ls_wR_factor_gt 0.0986
_refine_ls_wR_factor_ref 0.1052
_reflns_number_gt 4791
_reflns_number_total 8266
_reflns_threshold_expression >2sigma(I)
_cod_data_source_file ma051061qsi20050524_062042.cif
_cod_data_source_block ec24t
_cod_original_sg_symbol_H-M P21/c
_cod_database_code 1506431

loop_
_symmetry_equiv_pos_as_xyz
'x, y, z'
'-x, y+1/2, -z+1/2'
'-x, -y, -z'
'x, -y-1/2, z-1/2'

loop_
_atom_site_label
_atom_site_type_symbol
_atom_site_fract_x
_atom_site_fract_y
_atom_site_fract_z
_atom_site_U_iso_or_equiv
_atom_site_adp_type
_atom_site_occupancy
_atom_site_symmetry_multiplicity
_atom_site_calc_flag
_atom_site_refinement_flags
Zr1 Zr 0.47958(5) 0.49522(16) 0.14806(3) 0.0180(3) Uani 1 1 d DU
N1 N 0.6315(4) 0.5146(12) 0.0640(2) 0.019(2) Uani 1 1 d DU
O1 O 0.5239(3) 0.5545(8) 0.10220(16) 0.0216(19) Uani 1 1 d DU
C1 C 0.4468(5) 0.6485(12) 0.2056(2) 0.019(2) Uani 1 1 d DU
C2 C 0.4328(5) 0.7706(11) 0.1772(3) 0.0205(16) Uani 1 1 d DU
H2 H 0.3791 0.8303 0.1707 0.050 Uiso 1 1 calc R
C3 C 0.5071(5) 0.8160(10) 0.1628(2) 0.020(2) Uani 1 1 d DU
H3 H 0.5148 0.9119 0.1446 0.050 Uiso 1 1 calc R
C4 C 0.5709(5) 0.7324(11) 0.1853(2) 0.017(2) Uani 1 1 d DU
C5 C 0.6599(5) 0.7286(13) 0.1854(3) 0.023(3) Uani 1 1 d DU
H5 H 0.6862 0.7955 0.1678 0.050 Uiso 1 1 calc R
C6 C 0.7056(5) 0.6326(14) 0.2099(3) 0.025(3) Uani 1 1 d DU
H6 H 0.7637 0.6312 0.2095 0.050 Uiso 1 1 calc R
C7 C 0.6669(5) 0.5334(14) 0.2363(3) 0.032(3) Uani 1 1 d DU
H7 H 0.7000 0.4680 0.2538 0.050 Uiso 1 1 calc R
C8 C 0.5843(5) 0.5282(14) 0.2375(2) 0.021(3) Uani 1 1 d DU
H8 H 0.5605 0.4586 0.2554 0.050 Uiso 1 1 calc R
C9 C 0.5330(5) 0.6267(12) 0.2119(2) 0.019(2) Uani 1 1 d DU
C10 C 0.3830(5) 0.5592(13) 0.2276(2) 0.029(3) Uani 1 1 d DU
H10A H 0.3641 0.6418 0.2461 0.050 Uiso 1 1 calc R
H10B H 0.4069 0.4537 0.2403 0.050 Uiso 1 1 calc R
C11 C 0.3094(4) 0.5044(14) 0.2003(2) 0.024(2) Uani 1 1 d DU
H11A H 0.2729 0.4232 0.2126 0.050 Uiso 1 1 calc R
H11B H 0.2773 0.6109 0.1927 0.050 Uiso 1 1 calc R
C12 C 0.3381(5) 0.4148(11) 0.1669(3) 0.0187(15) Uani 1 1 d DU
C13 C 0.3840(5) 0.2551(11) 0.1667(3) 0.020(2) Uani 1 1 d DU
H13 H 0.3947 0.1739 0.1880 0.050 Uiso 1 1 calc R
C14 C 0.4019(5) 0.2176(10) 0.1301(2) 0.020(2) Uani 1 1 d DU
H14 H 0.4270 0.1056 0.1218 0.050 Uiso 1 1 calc R
C15 C 0.3628(5) 0.3428(12) 0.1076(3) 0.0196(14) Uani 1 1 d DU
C16 C 0.3565(6) 0.3724(13) 0.0693(3) 0.029(3) Uani 1 1 d DU
H16 H 0.3829 0.2921 0.0542 0.050 Uiso 1 1 calc R
C17 C 0.3145(5) 0.5101(16) 0.0536(3) 0.034(3) Uani 1 1 d DU
H17 H 0.3120 0.5248 0.0279 0.050 Uiso 1 1 calc R
C18 C 0.2740(6) 0.6329(14) 0.0755(3) 0.030(3) Uani 1 1 d DU
H18 H 0.2434 0.7281 0.0645 0.050 Uiso 1 1 calc R
C19 C 0.2796(5) 0.6127(12) 0.1125(3) 0.0199(19) Uani 1 1 d DU
H19 H 0.2541 0.6969 0.1271 0.050 Uiso 1 1 calc R
C20 C 0.3228(4) 0.4686(12) 0.1296(2) 0.016(2) Uani 1 1 d DU
C21 C 0.5751(5) 0.2908(10) 0.1671(2) 0.016(2) Uani 1 1 d DU
H21A H 0.5844 0.2102 0.1469 0.050 Uiso 1 1 calc R
H21B H 0.5555 0.2235 0.1875 0.050 Uiso 1 1 calc R
H21C H 0.6266 0.3504 0.1750 0.050 Uiso 1 1 calc R
C22 C 0.5618(6) 0.6181(12) 0.0728(3) 0.018(3) Uani 1 1 d DU
C23 C 0.4651(5) 0.8626(12) 0.0627(3) 0.037(4) Uani 1 1 d DU
H23A H 0.4412 0.8120 0.0840 0.050 Uiso 1 1 calc R
H23B H 0.4244 0.8597 0.0417 0.050 Uiso 1 1 calc R
H23C H 0.4815 0.9851 0.0678 0.050 Uiso 1 1 calc R
C24 C 0.5818(5) 0.8260(11) 0.0215(2) 0.021(3) Uani 1 1 d DU
H24A H 0.6282 0.7486 0.0171 0.050 Uiso 1 1 calc R
H24B H 0.6019 0.9461 0.0266 0.050 Uiso 1 1 calc R
H24C H 0.5430 0.8273 -0.0001 0.050 Uiso 1 1 calc R
C25 C 0.5387(5) 0.7571(12) 0.0542(3) 0.015(3) Uani 1 1 d DU
C26 C 0.6933(4) 0.4980(15) 0.0947(2) 0.022(3) Uani 1 1 d DU
H26A H 0.7062 0.6154 0.1048 0.050 Uiso 1 1 calc R
H26B H 0.7431 0.4447 0.0862 0.050 Uiso 1 1 calc R
H26C H 0.6719 0.4230 0.1135 0.050 Uiso 1 1 calc R
C27 C 0.6048(5) 0.3406(12) 0.0497(3) 0.026(3) Uani 1 1 d DU
H27A H 0.5656 0.3566 0.0284 0.050 Uiso 1 1 calc R
H27B H 0.5786 0.2748 0.0686 0.050 Uiso 1 1 calc R
H27C H 0.6526 0.2744 0.0424 0.050 Uiso 1 1 calc R
Zr2 Zr 0.99014(5) 1.01129(16) 0.14298(3) 0.0190(3) Uani 1 1 d DU
N2 N 0.7948(4) 1.0159(12) 0.0647(2) 0.019(2) Uani 1 1 d DU
O2 O 0.9200(3) 1.0660(7) 0.10001(17) 0.0199(17) Uani 1 1 d DU
C28 C 1.0611(5) 1.1726(12) 0.1959(2) 0.020(2) Uani 1 1 d DU
C29 C 1.0516(5) 1.2911(10) 0.1667(3) 0.0205(16) Uani 1 1 d DU
H29 H 1.0978 1.3542 0.1558 0.050 Uiso 1 1 calc R
C30 C 0.9684(5) 1.3309(10) 0.1590(2) 0.018(2) Uani 1 1 d DU
H30 H 0.9462 1.4242 0.1417 0.050 Uiso 1 1 calc R
C31 C 0.9233(5) 1.2440(12) 0.1852(3) 0.020(2) Uani 1 1 d DU
C32 C 0.8392(5) 1.2369(13) 0.1937(3) 0.030(3) Uani 1 1 d DU
H32 H 0.7991 1.2985 0.1786 0.050 Uiso 1 1 calc R
C33 C 0.8161(6) 1.1479(14) 0.2217(3) 0.038(4) Uani 1 1 d DU
H33 H 0.7599 1.1471 0.2268 0.050 Uiso 1 1 calc R
C34 C 0.8742(5) 1.0527(13) 0.2447(3) 0.033(3) Uani 1 1 d DU
H34 H 0.8555 0.9877 0.2646 0.050 Uiso 1 1 calc R
C35 C 0.9559(5) 1.0511(12) 0.2393(2) 0.021(3) Uani 1 1 d DU
H35 H 0.9939 0.9883 0.2553 0.050 Uiso 1 1 calc R
C36 C 0.9824(5) 1.1456(12) 0.2091(2) 0.019(2) Uani 1 1 d DU
C37 C 1.1429(5) 1.0950(12) 0.2121(3) 0.025(3) Uani 1 1 d DU
H37A H 1.1327 0.9926 0.2279 0.050 Uiso 1 1 calc R
H37B H 1.1741 1.1851 0.2269 0.050 Uiso 1 1 calc R
C38 C 1.1916(4) 1.0369(13) 0.1801(2) 0.025(3) Uani 1 1 d DU
H38A H 1.2157 1.1430 0.1693 0.050 Uiso 1 1 calc R
H38B H 1.2374 0.9602 0.1896 0.050 Uiso 1 1 calc R
C39 C 1.1420(5) 0.9393(11) 0.1507(3) 0.0187(15) Uani 1 1 d DU
C40 C 1.0971(5) 0.7783(11) 0.1557(3) 0.020(2) Uani 1 1 d DU
H40 H 1.1026 0.7020 0.1779 0.050 Uiso 1 1 calc R
C41 C 1.0555(5) 0.7301(11) 0.1216(2) 0.017(2) Uani 1 1 d DU
H41 H 1.0265 0.6157 0.1162 0.050 Uiso 1 1 calc R
C42 C 1.0771(5) 0.8533(12) 0.0961(3) 0.0196(14) Uani 1 1 d DU
C43 C 1.0569(6) 0.8660(13) 0.0580(3) 0.024(3) Uani 1 1 d DU
H43 H 1.0206 0.7820 0.0463 0.050 Uiso 1 1 calc R
C44 C 1.0888(5) 0.9971(15) 0.0379(2) 0.023(2) Uani 1 1 d DU
H44 H 1.0756 1.0025 0.0124 0.050 Uiso 1 1 calc R
C45 C 1.1414(6) 1.1248(13) 0.0551(3) 0.026(3) Uani 1 1 d DU
H45 H 1.1625 1.2162 0.0407 0.050 Uiso 1 1 calc R
C46 C 1.1628(5) 1.1210(12) 0.0917(3) 0.0199(19) Uani 1 1 d DU
H46 H 1.1989 1.2074 0.1027 0.050 Uiso 1 1 calc R
C47 C 1.1296(4) 0.9837(13) 0.1134(2) 0.0210(19) Uani 1 1 d DU
C48 C 0.9086(5) 0.8091(10) 0.1681(2) 0.020(3) Uani 1 1 d DU
H48A H 0.8605 0.8685 0.1768 0.050 Uiso 1 1 calc R
H48B H 0.9394 0.7508 0.1886 0.050 Uiso 1 1 calc R
H48C H 0.8907 0.7207 0.1497 0.050 Uiso 1 1 calc R
C49 C 0.8673(5) 1.1234(13) 0.0709(3) 0.020(3) Uani 1 1 d DU
C50 C 0.9580(5) 1.3701(12) 0.0576(3) 0.031(3) Uani 1 1 d DU
H50A H 0.9947 1.3128 0.0763 0.050 Uiso 1 1 calc R
H50B H 0.9432 1.4879 0.0660 0.050 Uiso 1 1 calc R
H50C H 0.9860 1.3810 0.0350 0.050 Uiso 1 1 calc R
C51 C 0.8230(5) 1.3226(12) 0.0188(2) 0.030(3) Uani 1 1 d DU
H51A H 0.7776 1.2384 0.0149 0.050 Uiso 1 1 calc R
H51B H 0.8528 1.3305 -0.0033 0.050 Uiso 1 1 calc R
H51C H 0.8012 1.4393 0.0245 0.050 Uiso 1 1 calc R
C52 C 0.8813(6) 1.2601(13) 0.0505(3) 0.020(3) Uani 1 1 d DU
C53 C 0.7469(4) 1.0047(15) 0.0973(2) 0.030(3) Uani 1 1 d DU
H53A H 0.7275 1.1228 0.1035 0.050 Uiso 1 1 calc R
H53B H 0.7818 0.9575 0.1179 0.050 Uiso 1 1 calc R
H53C H 0.6997 0.9263 0.0922 0.050 Uiso 1 1 calc R
C54 C 0.8134(5) 0.8369(12) 0.0527(3) 0.031(3) Uani 1 1 d DU
H54A H 0.8419 0.8428 0.0302 0.050 Uiso 1 1 calc R
H54B H 0.7621 0.7704 0.0482 0.050 Uiso 1 1 calc R
H54C H 0.8484 0.7775 0.0717 0.050 Uiso 1 1 calc R

loop_
_atom_site_aniso_label
_atom_site_aniso_U_11
_atom_site_aniso_U_22
_atom_site_aniso_U_33
_atom_site_aniso_U_23
_atom_site_aniso_U_13
_atom_site_aniso_U_12
Zr1 0.0164(5) 0.0161(8) 0.0216(7) -0.0009(8) 0.0024(5) -0.0001(7)
N1 0.017(4) 0.021(6) 0.021(6) -0.002(6) 0.010(4) -0.006(5)
O1 0.026(4) 0.016(5) 0.025(4) 0.001(3) 0.013(3) 0.003(3)
C1 0.019(4) 0.020(6) 0.019(5) -0.003(3) 0.008(4) 0.001(4)
C2 0.021(3) 0.016(3) 0.024(5) -0.005(3) -0.001(3) -0.002(3)
C3 0.025(5) 0.015(4) 0.020(7) -0.003(4) 0.005(4) -0.002(4)
C4 0.020(4) 0.013(6) 0.019(6) 0.002(4) 0.000(4) -0.003(4)
C5 0.022(5) 0.024(8) 0.024(8) -0.004(5) 0.008(5) -0.006(5)
C6 0.018(6) 0.040(9) 0.016(9) 0.000(6) -0.003(5) 0.000(5)
C7 0.022(5) 0.041(9) 0.033(8) 0.006(6) 0.001(5) 0.000(6)
C8 0.031(5) 0.024(7) 0.008(5) 0.002(5) 0.002(5) -0.008(6)
C9 0.022(4) 0.018(6) 0.019(5) -0.004(3) 0.004(4) -0.002(4)
C10 0.024(5) 0.043(10) 0.022(7) -0.005(5) 0.006(5) -0.001(5)
C11 0.019(5) 0.023(6) 0.031(6) 0.004(7) 0.009(4) 0.001(6)
C12 0.013(3) 0.014(4) 0.029(3) -0.004(3) 0.000(3) 0.003(2)
C13 0.015(5) 0.010(4) 0.035(5) 0.008(4) 0.000(5) 0.001(3)
C14 0.014(5) 0.010(5) 0.037(6) -0.002(4) 0.000(5) 0.003(3)
C15 0.021(4) 0.007(4) 0.030(3) -0.004(2) 0.001(3) 0.002(3)
C16 0.024(7) 0.028(8) 0.032(5) -0.009(5) -0.007(5) 0.002(5)
C17 0.030(6) 0.051(10) 0.022(7) 0.014(6) 0.008(6) -0.002(7)
C18 0.011(6) 0.049(9) 0.029(7) 0.006(6) -0.008(6) 0.009(5)
C19 0.018(4) 0.011(4) 0.031(5) -0.001(4) 0.002(4) 0.002(3)
C20 0.014(3) 0.008(6) 0.026(4) 0.001(4) 0.002(4) 0.002(4)
C21 0.017(4) 0.019(5) 0.011(7) -0.001(4) -0.003(5) 0.000(4)
C22 0.019(6) 0.012(6) 0.023(7) 0.002(5) 0.002(5) -0.004(5)
C23 0.043(7) 0.016(8) 0.057(11) 0.005(7) 0.023(7) 0.009(5)
C24 0.028(7) 0.026(8) 0.007(7) -0.002(5) -0.003(5) -0.002(5)
C25 0.014(6) 0.009(7) 0.022(8) -0.008(4) -0.004(6) -0.003(5)
C26 0.016(5) 0.024(7) 0.027(7) -0.011(8) 0.002(4) 0.001(6)
C27 0.027(7) 0.026(8) 0.025(9) -0.018(6) 0.005(6) 0.003(6)
Zr2 0.0149(5) 0.0172(8) 0.0249(7) -0.0024(8) 0.0006(5) 0.0006(7)
N2 0.015(4) 0.011(6) 0.029(6) 0.002(6) -0.008(4) 0.000(5)
O2 0.017(3) 0.014(5) 0.029(4) 0.005(3) -0.004(3) -0.006(3)
C28 0.013(4) 0.032(6) 0.014(5) -0.004(3) -0.004(4) 0.006(4)
C29 0.021(3) 0.016(3) 0.024(5) -0.005(3) -0.001(3) -0.002(3)
C30 0.019(5) 0.014(4) 0.019(7) -0.001(4) -0.012(4) -0.001(4)
C31 0.013(4) 0.025(6) 0.020(6) -0.006(4) -0.004(4) 0.003(4)
C32 0.024(5) 0.033(9) 0.034(8) -0.008(6) 0.007(5) 0.003(5)
C33 0.036(7) 0.019(9) 0.063(11) 0.005(6) 0.031(7) 0.009(6)
C34 0.036(6) 0.021(9) 0.044(9) 0.000(6) 0.023(6) -0.003(6)
C35 0.031(5) 0.018(8) 0.012(6) -0.006(5) -0.002(5) -0.003(5)
C36 0.019(4) 0.015(6) 0.024(4) -0.002(3) 0.003(4) 0.000(4)
C37 0.020(5) 0.023(8) 0.030(7) -0.009(5) -0.006(5) 0.002(5)
C38 0.012(4) 0.024(8) 0.039(6) -0.001(6) -0.004(4) 0.011(5)
C39 0.013(3) 0.014(4) 0.029(3) -0.004(3) 0.000(3) 0.003(2)
C40 0.013(5) 0.019(5) 0.028(5) 0.004(4) 0.004(4) 0.005(3)
C41 0.012(5) 0.017(4) 0.021(6) -0.001(3) -0.005(4) 0.002(4)
C42 0.021(4) 0.007(4) 0.030(3) -0.004(2) 0.001(3) 0.002(3)
C43 0.025(7) 0.020(8) 0.027(5) -0.004(5) -0.002(6) -0.006(5)
C44 0.020(5) 0.024(8) 0.024(6) 0.004(6) -0.009(5) 0.010(6)
C45 0.020(7) 0.025(8) 0.030(7) 0.002(6) -0.010(6) -0.002(5)
C46 0.018(4) 0.011(4) 0.031(5) -0.001(4) 0.002(4) 0.002(3)
C47 0.022(4) 0.010(6) 0.031(4) -0.006(4) 0.005(4) -0.001(4)
C48 0.017(5) 0.020(6) 0.024(8) 0.006(5) -0.001(5) -0.001(4)
C49 0.009(6) 0.029(7) 0.022(7) -0.007(5) -0.001(5) -0.002(5)
C50 0.038(7) 0.021(8) 0.036(10) -0.006(6) 0.015(6) -0.008(5)
C51 0.020(6) 0.041(9) 0.029(8) 0.007(6) 0.013(5) 0.011(5)
C52 0.022(6) 0.020(7) 0.020(8) 0.000(5) 0.015(6) 0.000(5)
C53 0.019(6) 0.037(8) 0.035(8) -0.001(8) 0.006(5) -0.007(7)
C54 0.035(7) 0.018(7) 0.039(10) 0.000(6) -0.003(7) -0.003(6)

loop_
_atom_type_symbol
_atom_type_description
_atom_type_scat_dispersion_real
_atom_type_scat_dispersion_imag
_atom_type_scat_source
C C 0.0033 0.0016 'International Tables Vol C Tables 4.2.6.8 and 6.1.1.4'
H H 0.0000 0.0000 'International Tables Vol C Tables 4.2.6.8 and 6.1.1.4'
N N 0.0061 0.0033 'International Tables Vol C Tables 4.2.6.8 and 6.1.1.4'
O O 0.0106 0.0060 'International Tables Vol C Tables 4.2.6.8 and 6.1.1.4'
Zr Zr -2.9673 0.5597 'International Tables Vol C Tables 4.2.6.8 and 6.1.1.4'

loop_
_geom_angle_atom_site_label_1
_geom_angle_atom_site_label_2
_geom_angle_atom_site_label_3
_geom_angle
O1 Zr1 C21 97.6(3)
O1 Zr1 C2 109.1(3)
C21 Zr1 C2 131.6(3)
O1 Zr1 C1 138.2(3)
C21 Zr1 C1 103.9(3)
C2 Zr1 C1 32.6(2)
O1 Zr1 C14 100.3(3)
C21 Zr1 C14 80.4(3)
C2 Zr1 C14 130.2(3)
C1 Zr1 C14 118.2(3)
O1 Zr1 C13 133.0(3)
C21 Zr1 C13 81.4(3)
C2 Zr1 C13 105.7(3)
C1 Zr1 C13 85.9(3)
C14 Zr1 C13 32.8(2)
O1 Zr1 C3 83.8(3)
C21 Zr1 C3 118.8(3)
C2 Zr1 C3 32.5(2)
C1 Zr1 C3 54.5(3)
C14 Zr1 C3 159.8(3)
C13 Zr1 C3 137.7(3)
O1 Zr1 C12 134.5(3)
C21 Zr1 C12 111.8(3)
C2 Zr1 C12 76.6(3)
C1 Zr1 C12 67.9(3)
C14 Zr1 C12 54.5(3)
C13 Zr1 C12 32.7(2)
C3 Zr1 C12 108.9(3)
O1 Zr1 C15 84.8(3)
C21 Zr1 C15 109.4(3)
C2 Zr1 C15 112.4(3)
C1 Zr1 C15 119.6(3)
C14 Zr1 C15 31.3(2)
C13 Zr1 C15 52.7(3)
C3 Zr1 C15 131.4(3)
C12 Zr1 C15 53.5(3)
O1 Zr1 C20 102.4(2)
C21 Zr1 C20 131.8(3)
C2 Zr1 C20 81.3(3)
C1 Zr1 C20 89.3(3)
C14 Zr1 C20 53.2(3)
C13 Zr1 C20 53.1(3)
C3 Zr1 C20 106.6(3)
C12 Zr1 C20 32.3(2)
C15 Zr1 C20 32.1(2)
O1 Zr1 C9 124.6(3)
C21 Zr1 C9 79.0(3)
C2 Zr1 C9 52.7(3)
C1 Zr1 C9 31.9(2)
C14 Zr1 C9 132.4(3)
C13 Zr1 C9 101.6(3)
C3 Zr1 C9 53.4(3)
C12 Zr1 C9 95.5(3)
C15 Zr1 C9 149.0(3)
C20 Zr1 C9 120.9(3)
O1 Zr1 C4 93.5(3)
C21 Zr1 C4 87.4(3)
C2 Zr1 C4 52.4(3)
C1 Zr1 C4 52.9(3)
C14 Zr1 C4 162.6(3)
C13 Zr1 C4 133.1(3)
C3 Zr1 C4 32.0(2)
C12 Zr1 C4 120.7(3)
C15 Zr1 C4 163.2(3)
C20 Zr1 C4 133.7(3)
C9 Zr1 C4 31.6(2)
C22 N1 C26 112.8(8)
C22 N1 C27 110.4(7)
C26 N1 C27 111.6(9)
C22 O1 Zr1 170.8(6)
C2 C1 C9 107.6(8)
C2 C1 C10 127.4(8)
C9 C1 C10 124.9(9)
C2 C1 Zr1 73.0(5)
C9 C1 Zr1 79.1(5)
C10 C1 Zr1 116.1(6)
C1 C2 C3 110.2(8)
C1 C2 Zr1 74.4(5)
C3 C2 Zr1 74.9(5)
C4 C3 C2 106.7(8)
C4 C3 Zr1 79.0(5)
C2 C3 Zr1 72.5(5)
C3 C4 C9 107.9(7)
C3 C4 C5 134.1(9)
C9 C4 C5 117.9(8)
C3 C4 Zr1 69.0(4)
C9 C4 Zr1 73.8(5)
C5 C4 Zr1 120.8(6)
C6 C5 C4 121.3(9)
C5 C6 C7 119.6(9)
C8 C7 C6 122.4(10)
C7 C8 C9 120.2(9)
C8 C9 C1 134.2(9)
C8 C9 C4 118.5(8)
C1 C9 C4 107.3(8)
C8 C9 Zr1 122.0(6)
C1 C9 Zr1 68.9(5)
C4 C9 Zr1 74.7(5)
C1 C10 C11 107.5(8)
C12 C11 C10 111.8(6)
C20 C12 C13 106.9(8)
C20 C12 C11 127.4(8)
C13 C12 C11 125.6(9)
C20 C12 Zr1 76.7(5)
C13 C12 Zr1 73.2(4)
C11 C12 Zr1 117.4(5)
C12 C13 C14 108.6(8)
C12 C13 Zr1 74.2(5)
C14 C13 Zr1 73.3(5)
C15 C14 C13 108.2(8)
C15 C14 Zr1 77.7(5)
C13 C14 Zr1 73.8(5)
C14 C15 C16 134.3(9)
C14 C15 C20 108.9(8)
C16 C15 C20 116.8(9)
C14 C15 Zr1 71.0(5)
C16 C15 Zr1 119.5(7)
C20 C15 Zr1 74.3(5)
C17 C16 C15 122.9(10)
C16 C17 C18 120.1(10)
C19 C18 C17 119.4(10)
C18 C19 C20 121.5(9)
C12 C20 C19 133.4(9)
C12 C20 C15 107.2(8)
C19 C20 C15 119.4(9)
C12 C20 Zr1 71.0(4)
C19 C20 Zr1 120.1(6)
C15 C20 Zr1 73.7(4)
C25 C22 O1 124.7(9)
C25 C22 N1 121.9(9)
O1 C22 N1 113.4(8)
C22 C25 C23 122.0(9)
C22 C25 C24 124.0(8)
C23 C25 C24 114.0(8)
O2 Zr2 C48 98.5(3)
O2 Zr2 C29 107.8(3)
C48 Zr2 C29 132.0(3)
O2 Zr2 C40 132.0(3)
C48 Zr2 C40 82.7(3)
C29 Zr2 C40 106.1(3)
O2 Zr2 C28 138.1(3)
C48 Zr2 C28 105.3(3)
C29 Zr2 C28 32.6(2)
C40 Zr2 C28 85.5(3)
O2 Zr2 C30 84.3(3)
C48 Zr2 C30 117.0(3)
C29 Zr2 C30 32.6(2)
C40 Zr2 C30 137.8(3)
C28 Zr2 C30 54.3(3)
O2 Zr2 C41 99.5(3)
C48 Zr2 C41 80.4(3)
C29 Zr2 C41 131.2(3)
C40 Zr2 C41 32.9(2)
C28 Zr2 C41 117.9(3)
C30 Zr2 C41 161.6(3)
O2 Zr2 C39 131.0(3)
C48 Zr2 C39 114.1(3)
C29 Zr2 C39 77.1(3)
C40 Zr2 C39 33.2(2)
C28 Zr2 C39 68.0(3)
C30 Zr2 C39 109.5(3)
C41 Zr2 C39 54.7(3)
O2 Zr2 C47 99.3(3)
C48 Zr2 C47 132.4(3)
C29 Zr2 C47 82.5(3)
C40 Zr2 C47 53.2(3)
C28 Zr2 C47 89.7(3)
C30 Zr2 C47 108.5(3)
C41 Zr2 C47 53.2(3)
C39 Zr2 C47 31.8(2)
O2 Zr2 C42 82.9(3)
C48 Zr2 C42 109.0(3)
C29 Zr2 C42 113.5(3)
C40 Zr2 C42 52.6(3)
C28 Zr2 C42 119.5(3)
C30 Zr2 C42 133.5(3)
C41 Zr2 C42 31.3(2)
C39 Zr2 C42 53.0(3)
C47 Zr2 C42 31.8(2)
O2 Zr2 C31 95.3(3)
C48 Zr2 C31 85.9(3)
C29 Zr2 C31 52.9(3)
C40 Zr2 C31 132.4(3)
C28 Zr2 C31 53.5(3)
C30 Zr2 C31 31.8(2)
C41 Zr2 C31 161.1(3)
C39 Zr2 C31 121.5(3)
C47 Zr2 C31 135.4(3)
C42 Zr2 C31 165.1(3)
O2 Zr2 C36 127.2(3)
C48 Zr2 C36 79.4(3)
C29 Zr2 C36 52.7(3)
C40 Zr2 C36 100.3(3)
C28 Zr2 C36 31.9(2)
C30 Zr2 C36 53.1(3)
C41 Zr2 C36 131.1(3)
C39 Zr2 C36 95.3(3)
C47 Zr2 C36 121.1(3)
C42 Zr2 C36 148.2(3)
C31 Zr2 C36 32.1(2)
C49 N2 C54 112.6(7)
C49 N2 C53 112.3(8)
C54 N2 C53 108.9(8)
C49 O2 Zr2 173.5(6)
C29 C28 C36 107.5(8)
C29 C28 C37 125.8(8)
C36 C28 C37 126.6(8)
C29 C28 Zr2 72.3(5)
C36 C28 Zr2 79.4(5)
C37 C28 Zr2 116.9(6)
C28 C29 C30 110.0(8)
C28 C29 Zr2 75.0(5)
C30 C29 Zr2 75.6(5)
C31 C30 C29 108.0(8)
C31 C30 Zr2 78.7(5)
C29 C30 Zr2 71.9(4)
C30 C31 C32 136.1(9)
C30 C31 C36 106.9(7)
C32 C31 C36 117.0(9)
C30 C31 Zr2 69.5(4)
C32 C31 Zr2 123.3(7)
C36 C31 Zr2 74.2(5)
C33 C32 C31 121.8(10)
C32 C33 C34 120.7(10)
C35 C34 C33 122.4(10)
C34 C35 C36 118.1(9)
C35 C36 C28 132.6(9)
C35 C36 C31 120.1(8)
C28 C36 C31 107.3(8)
C35 C36 Zr2 124.4(6)
C28 C36 Zr2 68.8(5)
C31 C36 Zr2 73.7(5)
C28 C37 C38 107.4(7)
C39 C38 C37 114.4(7)
C47 C39 C40 106.7(8)
C47 C39 C38 128.0(9)
C40 C39 C38 125.3(9)
C47 C39 Zr2 76.8(5)
C40 C39 Zr2 72.1(4)
C38 C39 Zr2 116.6(5)
C39 C40 C41 108.6(8)
C39 C40 Zr2 74.7(4)
C41 C40 Zr2 74.6(4)
C42 C41 C40 107.0(8)
C42 C41 Zr2 77.3(5)
C40 C41 Zr2 72.4(4)
C41 C42 C43 131.4(9)
C41 C42 C47 109.8(8)
C43 C42 C47 118.8(9)
C41 C42 Zr2 71.5(5)
C43 C42 Zr2 121.6(7)
C47 C42 Zr2 74.1(5)
C44 C43 C42 120.9(9)
C43 C44 C45 120.1(10)
C46 C45 C44 121.9(10)
C45 C46 C47 118.8(9)
C39 C47 C42 107.9(8)
C39 C47 C46 132.6(9)
C42 C47 C46 119.3(9)
C39 C47 Zr2 71.4(4)
C42 C47 Zr2 74.1(4)
C46 C47 Zr2 123.4(6)
C52 C49 O2 124.2(9)
C52 C49 N2 122.1(9)
O2 C49 N2 113.7(8)
C49 C52 C50 121.0(9)
C49 C52 C51 123.9(9)
C50 C52 C51 115.1(8)

loop_
_geom_bond_atom_site_label_1
_geom_bond_atom_site_label_2
_geom_bond_distance
Zr1 O1 1.936(5)
Zr1 C21 2.270(7)
Zr1 C2 2.488(8)
Zr1 C1 2.506(9)
Zr1 C14 2.516(8)
Zr1 C13 2.522(8)
Zr1 C3 2.519(7)
Zr1 C12 2.535(8)
Zr1 C15 2.601(8)
Zr1 C20 2.609(7)
Zr1 C9 2.637(9)
Zr1 C4 2.650(8)
N1 C22 1.438(9)
N1 C26 1.462(8)
N1 C27 1.472(10)
O1 C22 1.373(9)
C1 C2 1.402(11)
C1 C9 1.420(9)
C1 C10 1.523(9)
C2 C3 1.403(9)
C3 C4 1.430(10)
C4 C9 1.438(10)
C4 C5 1.455(10)
C5 C6 1.339(11)
C6 C7 1.413(10)
C7 C8 1.354(9)
C8 C9 1.423(10)
C10 C11 1.564(9)
C11 C12 1.506(10)
C12 C20 1.434(10)
C12 C13 1.422(9)
C13 C14 1.425(11)
C14 C15 1.383(10)
C15 C16 1.420(11)
C15 C20 1.438(10)
C16 C17 1.353(11)
C17 C18 1.425(11)
C18 C19 1.365(12)
C19 C20 1.420(10)
C22 C25 1.295(10)
C23 C25 1.495(9)
C24 C25 1.527(10)
Zr2 O2 1.927(6)
Zr2 C48 2.269(7)
Zr2 C29 2.473(8)
Zr2 C40 2.502(7)
Zr2 C28 2.508(8)
Zr2 C30 2.520(7)
Zr2 C41 2.531(8)
Zr2 C39 2.536(7)
Zr2 C47 2.604(7)
Zr2 C42 2.603(8)
Zr2 C31 2.637(8)
Zr2 C36 2.645(8)
N2 C49 1.440(9)
N2 C54 1.462(10)
N2 C53 1.484(8)
O2 C49 1.392(9)
C28 C29 1.401(10)
C28 C36 1.421(10)
C28 C37 1.538(10)
C29 C30 1.401(9)
C30 C31 1.417(10)
C31 C32 1.433(10)
C31 C36 1.459(11)
C32 C33 1.310(11)
C33 C34 1.419(11)
C34 C35 1.365(9)
C35 C36 1.415(10)
C37 C38 1.531(9)
C38 C39 1.498(10)
C39 C47 1.409(10)
C39 C40 1.441(9)
C40 C41 1.427(10)
C41 C42 1.386(10)
C42 C43 1.420(11)
C42 C47 1.426(10)
C43 C44 1.362(10)
C44 C45 1.410(11)
C45 C46 1.367(11)
C46 C47 1.441(10)
C49 C52 1.307(10)
C50 C52 1.512(10)
C51 C52 1.525(11)
